data_4336434
loop_
_publ_author_name
'J\'er\^ome Fortage'
'Gr\'egory Dupeyre'
'Fabien Tuy\`eras'
'Val\'erie Marvaud'
'Philippe Ochsenbein'
'Ilaria Ciofini'
'Magdal\'ena Hromadov\'a'
'Lubom\'ir Posp\'isil'
'Antonino Arrigo'
'Emanuela Trovato'
'Fausto Puntoriero'
'Philippe P. Lain\'e'
'Sebastiano Campagna'

_publ_contact_author_address
;
Universite Paris Diderot, Sorbonne Paris Cite, ITODYS, UMR 7086 CNRS, 
15 rue Jean-Antoine de Baif, 75013 Paris, France
;
_publ_contact_author_email philippe.laine@univ-paris-diderot.fr
_publ_contact_author_name 'Laine, Philippe'
_publ_section_title
;
 Molecular Dyads of Ruthenium(II)- or Osmium(II)-Bis(terpyridine)
 Chromophores and Expanded Pyridinium Acceptors: Equilibration between
 MLCT and Charge-Separated Excited States
;
_journal_name_full 'Inorganic Chemistry'
_journal_page_first 11944
_journal_page_last 11955
_journal_paper_doi 10.1021/ic401639g
_journal_volume 52
_journal_year 2013
_chemical_compound_source 'see text'
_chemical_formula_moiety '2(C66 H44 N7 Ru), 6(F6 P), 2(C3.54 O), 2(C2 H3 N), (C4 O), O, O'
_chemical_formula_sum 'C73.75 H47 F18 N8 O2.5 P3 Ru'
_chemical_formula_weight 1621.17
_chemical_name_common LaineSuperU06_2013
_chemical_name_systematic '[(ttpy)Ru(tpy-Q-ph)]3(PF6)'
_space_group_crystal_system monoclinic
_space_group_IT_number 13
_symmetry_cell_setting monoclinic
_symmetry_Int_Tables_number 13
_symmetry_space_group_name_Hall '-P 2yc'
_symmetry_space_group_name_H-M 'P 1 2/c 1'
_atom_sites_solution_hydrogens geom
_atom_sites_solution_primary direct
_atom_sites_solution_secondary difmap
_audit_creation_date 'May 30 19:08:42 2013'
_audit_creation_method SHELXL-97
_cell_angle_alpha 90.00
_cell_angle_beta 91.210(3)
_cell_angle_gamma 90.00
_cell_formula_units_Z 4
_cell_length_a 20.2820(9)
_cell_length_b 8.4250(4)
_cell_length_c 40.1465(18)
_cell_measurement_reflns_used 9993
_cell_measurement_temperature 113(1)
_cell_measurement_theta_max 64.7294
_cell_measurement_theta_min 2.1788
_cell_volume 6858.5(5)
_computing_cell_refinement 'SAINT V7.68A (Bruker AXS, 2009)'
_computing_data_collection 'Bruker Instrument Service v2011.8.1.0'
_computing_data_reduction 'SAINT V7.68A (Bruker AXS, 2009)'
_computing_molecular_graphics SHELXP
_computing_publication_material 'PLATON (Spek, 2003)'
_computing_structure_refinement 'SHELXL-97 (Sheldrick, 2008)'
_computing_structure_solution 'SHELXS-97 (Sheldrick, 2008)'
_diffrn_ambient_temperature 113(1)
_diffrn_detector_area_resol_mean 8.3333
_diffrn_measured_fraction_theta_full 0.845
_diffrn_measured_fraction_theta_max 0.845
_diffrn_measurement_device_type 'APEX II Bruker Instrument'
_diffrn_measurement_method '\f and \w'
_diffrn_radiation_monochromator graphite
_diffrn_radiation_probe x-ray
_diffrn_radiation_source 'fine-focus sealed tube'
_diffrn_radiation_type CuK\a
_diffrn_radiation_wavelength 1.54178
_diffrn_reflns_av_R_equivalents 0.0918
_diffrn_reflns_av_sigmaI/netI 0.0664
_diffrn_reflns_limit_h_max 22
_diffrn_reflns_limit_h_min -23
_diffrn_reflns_limit_k_max 9
_diffrn_reflns_limit_k_min -6
_diffrn_reflns_limit_l_max 47
_diffrn_reflns_limit_l_min -45
_diffrn_reflns_number 65345
_diffrn_reflns_theta_full 67.34
_diffrn_reflns_theta_max 67.34
_diffrn_reflns_theta_min 2.18
_diffrn_source ImuS
_diffrn_source_type 'micro source'
_exptl_absorpt_coefficient_mu 3.436
_exptl_absorpt_correction_type multi-scan
_exptl_absorpt_process_details 'SADABS V2008/1 (Bruker AXS)'
_exptl_crystal_colour red-purple
_exptl_crystal_density_diffrn 1.570
_exptl_crystal_description plate
_exptl_crystal_F_000 3266
_exptl_crystal_size_max 0.030
_exptl_crystal_size_mid 0.012
_exptl_crystal_size_min 0.005
_refine_diff_density_max 3.513
_refine_diff_density_min -1.767
_refine_diff_density_rms 0.145
_refine_ls_extinction_method none
_refine_ls_goodness_of_fit_ref 2.090
_refine_ls_hydrogen_treatment mixed
_refine_ls_matrix_type full
_refine_ls_number_parameters 1110
_refine_ls_number_reflns 11230
_refine_ls_number_restraints 4555
_refine_ls_restrained_S_all 1.975
_refine_ls_R_factor_all 0.1233
_refine_ls_R_factor_gt 0.0988
_refine_ls_shift/su_max 0.000
_refine_ls_shift/su_mean 0.000
_refine_ls_structure_factor_coef Fsqd
_refine_ls_weighting_details 'calc w=1/[\s^2^(Fo^2^)+(0.0400P)^2^+10.0000P] where P=(Fo^2^+2Fc^2^)/3'
_refine_ls_weighting_scheme calc
_refine_ls_wR_factor_gt 0.2224
_refine_ls_wR_factor_ref 0.2293
_reflns_number_gt 8627
_reflns_number_total 11230
_reflns_threshold_expression >2sigma(I)
_cod_data_source_file ic401639g_si_002.cif
_cod_data_source_block 1ttpyRUtpy
_cod_original_sg_symbol_H-M 'P 2/c'
_cod_original_formula_sum 'C73.75 H47 F18 N8 O2.50 P3 Ru'
_cod_database_code 4336434

loop_
_symmetry_equiv_pos_as_xyz
'x, y, z'
'-x, y, -z+1/2'
'-x, -y, -z'
'x, -y, z-1/2'

loop_
_atom_site_label
_atom_site_type_symbol
_atom_site_fract_x
_atom_site_fract_y
_atom_site_fract_z
_atom_site_U_iso_or_equiv
_atom_site_adp_type
_atom_site_occupancy
_atom_site_symmetry_multiplicity
_atom_site_calc_flag
_atom_site_refinement_flags
_atom_site_disorder_assembly
_atom_site_disorder_group
P1 P 0.31032(9) 0.4983(3) 0.16759(5) 0.0346(5) Uani 1 1 d . . .
F1 F 0.2477(2) 0.6016(7) 0.17641(14) 0.0623(16) Uani 1 1 d U . .
F2 F 0.3738(2) 0.3936(6) 0.15836(12) 0.0451(13) Uani 1 1 d U . .
F3 F 0.3574(3) 0.6285(8) 0.18293(16) 0.0759(19) Uani 1 1 d U . .
F4 F 0.2645(2) 0.3629(7) 0.15255(13) 0.0638(17) Uani 1 1 d U . .
F5 F 0.3140(3) 0.5783(8) 0.13222(14) 0.0731(19) Uani 1 1 d U . .
F6 F 0.3069(3) 0.4177(8) 0.20271(12) 0.0663(17) Uani 1 1 d U . .
P2 P 0.5000 -0.0405(4) 0.2500 0.0516(9) Uani 1 2 d SD . .
F7 F 0.4496(5) 0.0923(9) 0.24008(19) 0.121(3) Uani 1 1 d DU . .
F8 F 0.4752(5) -0.0408(11) 0.28630(17) 0.129(3) Uani 1 1 d DU . .
F9 F 0.4483(3) -0.1740(8) 0.2396(2) 0.099(2) Uani 1 1 d DU . .
P3 P 0.0000 -0.0227(5) 0.2500 0.0506(10) Uani 1 2 d SD . .
F30 F 0.0000 -0.2141(9) 0.2500 0.063(2) Uani 1 2 d SDU . .
F31 F 0.0206(6) -0.0495(18) 0.2884(3) 0.079(5) Uani 0.50 1 d PDU . .
F32 F -0.0056(12) 0.1587(12) 0.2597(4) 0.081(8) Uani 0.50 1 d PDU . .
F33 F -0.0204(9) 0.000(3) 0.2868(3) 0.112(6) Uani 0.50 1 d PDU . .
F34 F 0.0769(4) -0.0453(15) 0.2404(3) 0.054(3) Uani 0.50 1 d PDU . .
F35 F 0.0752(5) -0.0027(14) 0.2620(3) 0.051(3) Uani 0.50 1 d PDU . .
P4 P 0.22358(19) 0.4715(7) 0.45409(11) 0.0446(13) Uani 0.564(5) 1 d PDU A 1
F41 F 0.2152(5) 0.3082(11) 0.4724(2) 0.063(3) Uani 0.564(5) 1 d PDU A 1
F42 F 0.2319(7) 0.6368(17) 0.4346(4) 0.086(5) Uani 0.564(5) 1 d PDU A 1
F43 F 0.1535(4) 0.5306(13) 0.4658(3) 0.060(3) Uani 0.564(5) 1 d PDU A 1
F44 F 0.2924(5) 0.4068(17) 0.4418(3) 0.061(4) Uani 0.564(5) 1 d PDU A 1
F45 F 0.1896(4) 0.4003(14) 0.4215(2) 0.065(3) Uani 0.564(5) 1 d PDU A 1
F46 F 0.2580(6) 0.5482(16) 0.4860(3) 0.071(4) Uani 0.564(5) 1 d PDU A 1
P5 P 0.2382(3) 0.5947(10) 0.44981(18) 0.047(2) Uani 0.436(5) 1 d PDU A 2
F51 F 0.1670(6) 0.566(2) 0.4348(5) 0.106(7) Uani 0.436(5) 1 d PDU A 2
F55 F 0.2207(10) 0.503(3) 0.4824(5) 0.114(8) Uani 0.436(5) 1 d PDU A 2
F53 F 0.2675(10) 0.4477(17) 0.4301(5) 0.086(6) Uani 0.436(5) 1 d PDU A 2
F54 F 0.2153(7) 0.7582(15) 0.4646(4) 0.076(4) Uani 0.436(5) 1 d PDU A 2
F52 F 0.3108(5) 0.6235(14) 0.4636(3) 0.049(3) Uani 0.436(5) 1 d PDU A 2
F56 F 0.2579(7) 0.6909(18) 0.4177(3) 0.064(4) Uani 0.436(5) 1 d PDU A 2
Ru1 Ru 0.24063(2) 0.27915(7) 0.312034(15) 0.02457(17) Uani 1 1 d . . .
N1 N 0.2830(3) 0.2133(7) 0.35438(14) 0.0247(14) Uani 1 1 d DU . .
C2 C 0.2459(3) 0.1433(8) 0.37809(16) 0.0238(17) Uani 1 1 d DU . .
C3 C 0.2742(3) 0.0766(9) 0.40599(17) 0.0279(18) Uani 1 1 d DU . .
H3A H 0.2480 0.0283 0.4218 0.033 Uiso 1 1 calc R . .
C4 C 0.3430(3) 0.0817(9) 0.41055(17) 0.0247(17) Uani 1 1 d DU . .
C5 C 0.3808(3) 0.1575(9) 0.38605(17) 0.0256(17) Uani 1 1 d DU . .
H5A H 0.4263 0.1659 0.3889 0.031 Uiso 1 1 calc R . .
C6 C 0.3502(3) 0.2191(9) 0.35793(16) 0.0236(16) Uani 1 1 d DU . .
C7 C 0.3809(3) 0.2956(8) 0.32920(16) 0.0232(16) Uani 1 1 d DU . .
C8 C 0.4479(3) 0.3265(8) 0.32709(18) 0.0275(18) Uani 1 1 d DU . .
H8A H 0.4767 0.2943 0.3441 0.033 Uiso 1 1 calc R . .
C9 C 0.4715(3) 0.4044(9) 0.29999(18) 0.0336(19) Uani 1 1 d DU . .
H9A H 0.5164 0.4244 0.2984 0.040 Uiso 1 1 calc R . .
C10 C 0.4282(3) 0.4531(10) 0.27504(17) 0.0313(19) Uani 1 1 d DU . .
H10A H 0.4434 0.5099 0.2569 0.038 Uiso 1 1 calc R . .
C11 C 0.3620(3) 0.4165(8) 0.27737(17) 0.0233(16) Uani 1 1 d DU . .
H11A H 0.3333 0.4442 0.2599 0.028 Uiso 1 1 calc R . .
N12 N 0.3378(3) 0.3423(8) 0.30396(14) 0.0271(15) Uani 1 1 d DU . .
N13 N 0.1597(3) 0.2001(7) 0.33769(15) 0.0278(15) Uani 1 1 d DU . .
C14 C 0.0955(3) 0.2060(9) 0.32803(19) 0.0336(19) Uani 1 1 d DU . .
H14A H 0.0848 0.2417 0.3067 0.040 Uiso 1 1 calc R . .
C15 C 0.0459(4) 0.1615(12) 0.3484(2) 0.052(3) Uani 1 1 d DU . .
H15A H 0.0022 0.1649 0.3408 0.062 Uiso 1 1 calc R . .
C16 C 0.0606(4) 0.1119(16) 0.3800(2) 0.074(4) Uani 1 1 d DU . .
H16A H 0.0271 0.0825 0.3942 0.088 Uiso 1 1 calc R . .
C17 C 0.1260(3) 0.1056(13) 0.3908(2) 0.052(3) Uani 1 1 d DU . .
H17A H 0.1369 0.0718 0.4123 0.063 Uiso 1 1 calc R . .
C18 C 0.1745(3) 0.1505(10) 0.36916(18) 0.0325(19) Uani 1 1 d DU . .
N19 N 0.1966(3) 0.3309(7) 0.26905(15) 0.0273(15) Uani 1 1 d DU . .
C20 C 0.1931(3) 0.2199(10) 0.24449(17) 0.0313(18) Uani 1 1 d DU . .
C21 C 0.1583(3) 0.2517(10) 0.21539(18) 0.033(2) Uani 1 1 d DU . .
H21A H 0.1558 0.1753 0.1987 0.040 Uiso 1 1 calc R . .
C22 C 0.1270(3) 0.3974(11) 0.21074(19) 0.037(2) Uani 1 1 d DU . .
C23 C 0.1311(3) 0.5083(9) 0.23616(19) 0.0325(19) Uani 1 1 d DU . .
H23A H 0.1108 0.6067 0.2336 0.039 Uiso 1 1 calc R . .
C24 C 0.1653(3) 0.4729(9) 0.26533(19) 0.0327(19) Uani 1 1 d DU . .
C25 C 0.1722(3) 0.5712(9) 0.2954(2) 0.0325(19) Uani 1 1 d DU . .
C26 C 0.1419(3) 0.7187(10) 0.2988(2) 0.047(2) Uani 1 1 d DU . .
H26A H 0.1183 0.7625 0.2809 0.057 Uiso 1 1 calc R . .
C27 C 0.1469(4) 0.7998(11) 0.3286(2) 0.049(2) Uani 1 1 d DU . .
H27A H 0.1261 0.8972 0.3312 0.059 Uiso 1 1 calc R . .
C28 C 0.1834(4) 0.7337(9) 0.3545(2) 0.044(2) Uani 1 1 d DU . .
H28A H 0.1883 0.7874 0.3746 0.052 Uiso 1 1 calc R . .
C29 C 0.2130(3) 0.5858(10) 0.3502(2) 0.037(2) Uani 1 1 d DU . .
H29A H 0.2363 0.5401 0.3680 0.045 Uiso 1 1 calc R . .
N30 N 0.2084(3) 0.5079(8) 0.32109(16) 0.0311(16) Uani 1 1 d DU . .
N31 N 0.2560(2) 0.0723(7) 0.28562(14) 0.0222(14) Uani 1 1 d DU . .
C32 C 0.2921(3) -0.0501(9) 0.29540(18) 0.0289(18) Uani 1 1 d DU . .
H32A H 0.3107 -0.0499 0.3168 0.035 Uiso 1 1 calc R . .
C33 C 0.3032(3) -0.1793(9) 0.27480(19) 0.033(2) Uani 1 1 d DU . .
H33A H 0.3286 -0.2644 0.2824 0.040 Uiso 1 1 calc R . .
C34 C 0.2765(4) -0.1802(10) 0.2433(2) 0.039(2) Uani 1 1 d DU . .
H34A H 0.2840 -0.2653 0.2291 0.046 Uiso 1 1 calc R . .
C35 C 0.2381(3) -0.0526(10) 0.23259(18) 0.0322(19) Uani 1 1 d DU . .
H35A H 0.2186 -0.0526 0.2114 0.039 Uiso 1 1 calc R . .
C36 C 0.2295(3) 0.0731(9) 0.25373(17) 0.0272(18) Uani 1 1 d DU . .
C37 C 0.0893(3) 0.4325(11) 0.17955(19) 0.041(2) Uani 1 1 d DU . .
C38 C 0.1079(4) 0.3691(12) 0.1491(2) 0.052(3) Uani 1 1 d DU . .
H38A H 0.1447 0.3035 0.1484 0.062 Uiso 1 1 calc R . .
C39 C 0.0727(4) 0.4016(13) 0.1198(2) 0.062(3) Uani 1 1 d DU . .
H39A H 0.0858 0.3572 0.0997 0.074 Uiso 1 1 calc R . .
C40 C 0.0176(4) 0.5014(15) 0.1205(2) 0.065(3) Uani 1 1 d DU . .
C41 C -0.0013(4) 0.5622(13) 0.1505(2) 0.056(3) Uani 1 1 d DU . .
H41A H -0.0387 0.6257 0.1512 0.067 Uiso 1 1 calc R . .
C42 C 0.0336(4) 0.5321(12) 0.1797(2) 0.046(2) Uani 1 1 d DU . .
H42A H 0.0202 0.5777 0.1995 0.055 Uiso 1 1 calc R . .
C43 C 0.3742(3) 0.0069(8) 0.44008(16) 0.0259(17) Uani 1 1 d DU . .
C44 C 0.3383(3) -0.0175(8) 0.46866(17) 0.0320(19) Uani 1 1 d DU . .
H44A H 0.2959 0.0241 0.4695 0.038 Uiso 1 1 calc R . .
C45 C 0.3629(3) -0.1016(8) 0.49621(17) 0.0292(18) Uani 1 1 d DU . .
C46 C 0.3226(4) -0.1299(11) 0.52493(19) 0.038(2) Uani 1 1 d DU . .
C47 C 0.2574(4) -0.0681(14) 0.5276(2) 0.064(3) Uani 1 1 d DU . .
H47A H 0.2388 -0.0102 0.5100 0.077 Uiso 1 1 calc R . .
C48 C 0.2224(5) -0.0933(16) 0.5555(2) 0.081(4) Uani 1 1 d DU . .
H48A H 0.1808 -0.0481 0.5573 0.097 Uiso 1 1 calc R . .
C49 C 0.2473(4) -0.1844(14) 0.5813(2) 0.066(3) Uani 1 1 d DU . .
H49A H 0.2219 -0.2048 0.5998 0.079 Uiso 1 1 calc R . .
C50 C 0.3101(4) -0.2451(12) 0.5795(2) 0.045(2) Uani 1 1 d DU . .
H50A H 0.3274 -0.3038 0.5972 0.054 Uiso 1 1 calc R . .
C51 C 0.3485(4) -0.2201(11) 0.55131(18) 0.037(2) Uani 1 1 d DU . .
C52 C 0.4150(3) -0.2833(10) 0.54979(16) 0.0277(17) Uani 1 1 d DU . .
C53 C 0.4400(3) -0.3798(9) 0.57503(17) 0.0266(17) Uani 1 1 d DU . .
H53A H 0.4139 -0.3991 0.5934 0.032 Uiso 1 1 calc R . .
C54 C 0.5017(3) -0.4487(8) 0.57423(16) 0.0223(16) Uani 1 1 d DU . .
C55 C 0.5393(3) -0.4141(9) 0.54631(16) 0.0244(17) Uani 1 1 d DU . .
H55A H 0.5814 -0.4570 0.5451 0.029 Uiso 1 1 calc R . .
C56 C 0.5165(3) -0.3190(9) 0.52052(16) 0.0244(17) Uani 1 1 d DU . .
C57 C 0.5576(3) -0.2857(10) 0.49202(17) 0.0270(17) Uani 1 1 d DU . .
C58 C 0.6222(3) -0.3473(10) 0.49064(19) 0.0339(19) Uani 1 1 d DU . .
H58A H 0.6389 -0.4067 0.5084 0.041 Uiso 1 1 calc R . .
C59 C 0.6605(4) -0.3212(10) 0.46366(19) 0.035(2) Uani 1 1 d DU . .
H59A H 0.7024 -0.3656 0.4630 0.042 Uiso 1 1 calc R . .
C60 C 0.6375(4) -0.2293(10) 0.4373(2) 0.038(2) Uani 1 1 d DU . .
H60A H 0.6638 -0.2111 0.4190 0.046 Uiso 1 1 calc R . .
C61 C 0.5750(3) -0.1648(9) 0.43860(18) 0.0297(18) Uani 1 1 d DU . .
H61A H 0.5597 -0.1010 0.4212 0.036 Uiso 1 1 calc R . .
C62 C 0.5340(3) -0.1940(9) 0.46577(18) 0.0273(17) Uani 1 1 d DU . .
C63 C 0.4668(3) -0.1341(9) 0.46677(16) 0.0257(17) Uani 1 1 d DU . .
C64 C 0.4380(3) -0.0536(9) 0.43982(17) 0.0244(17) Uani 1 1 d DU . .
H64A H 0.4626 -0.0397 0.4207 0.029 Uiso 1 1 calc R . .
C65 C 0.4274(3) -0.1624(9) 0.49480(17) 0.0264(17) Uani 1 1 d DU . .
N66 N 0.4529(2) -0.2549(6) 0.52187(13) 0.0200(13) Uani 1 1 d DU . .
C67 C 0.5263(3) -0.5540(8) 0.60140(17) 0.0251(17) Uani 1 1 d DU . .
C68 C 0.4832(3) -0.6171(9) 0.62444(17) 0.0322(19) Uani 1 1 d DU . .
H68A H 0.4387 -0.5907 0.6230 0.039 Uiso 1 1 calc R . .
C69 C 0.5053(4) -0.7184(10) 0.64943(18) 0.0352(19) Uani 1 1 d DU . .
H69A H 0.4758 -0.7589 0.6647 0.042 Uiso 1 1 calc R . .
C70 C 0.5714(3) -0.7594(10) 0.65156(18) 0.0329(19) Uani 1 1 d DU . .
H70A H 0.5865 -0.8283 0.6681 0.039 Uiso 1 1 calc R . .
C71 C 0.6153(4) -0.6971(10) 0.62882(19) 0.035(2) Uani 1 1 d DU . .
H71A H 0.6597 -0.7240 0.6303 0.043 Uiso 1 1 calc R . .
C72 C 0.5935(3) -0.5967(9) 0.60429(19) 0.0306(18) Uani 1 1 d DU . .
H72A H 0.6234 -0.5558 0.5893 0.037 Uiso 1 1 calc R . .
C73 C -0.0224(5) 0.5309(18) 0.0888(2) 0.090(5) Uani 1 1 d U . .
H73A H -0.0175 0.6397 0.0822 0.135 Uiso 1 1 calc R . .
H73B H -0.0681 0.5092 0.0927 0.135 Uiso 1 1 calc R . .
H73C H -0.0070 0.4627 0.0715 0.135 Uiso 1 1 calc R . .
N101 N 0.5512(4) 0.0863(9) 0.37392(18) 0.0417(18) Uani 1 1 d U . .
C102 C 0.5893(4) 0.0592(11) 0.3543(2) 0.042(2) Uani 1 1 d U . .
C103 C 0.6411(5) 0.0220(13) 0.3296(2) 0.064(3) Uani 1 1 d U . .
H10B H 0.6836 0.0214 0.3405 0.096 Uiso 1 1 calc R . .
H10C H 0.6403 0.1010 0.3123 0.096 Uiso 1 1 calc R . .
H10D H 0.6325 -0.0805 0.3199 0.096 Uiso 1 1 calc R . .
C80 C -0.0288(18) 0.258(4) 0.4875(9) 0.123(12) Uani 0.50 1 d PDU . .
C81 C 0.0181(19) 0.135(4) 0.4747(8) 0.155(15) Uani 0.50 1 d PDU . .
O82 O 0.0330(8) 0.009(2) 0.5005(5) 0.090(5) Uani 0.50 1 d PDU . .
C83 C 0.0788(12) -0.119(3) 0.4890(7) 0.105(10) Uani 0.50 1 d PDU . .
C84 C 0.0801(14) -0.240(4) 0.5167(9) 0.120(12) Uani 0.50 1 d PDU . .
C90 C -0.0976(10) -0.074(2) 0.3582(5) 0.099(6) Uani 0.770(12) 1 d PDU . .
C91 C -0.1431(7) -0.175(2) 0.3708(4) 0.082(6) Uani 0.770(12) 1 d PDU . .
O92 O -0.1266(6) -0.2126(16) 0.4057(4) 0.095(4) Uani 0.770(12) 1 d PDU . .
C93 C -0.1694(10) -0.329(2) 0.4204(5) 0.119(8) Uani 0.770(12) 1 d PDU . .
C94 C -0.1447(9) -0.333(3) 0.4551(4) 0.116(8) Uani 0.770(12) 1 d PDU . .
C95 C -0.1025(19) -0.251(5) 0.4811(10) 0.047(11) Uani 0.230(12) 1 d PU . .
O96 O -0.1206(12) -0.184(4) 0.4292(8) 0.047(9) Uani 0.230(12) 1 d PU . .
C97 C -0.173(2) -0.214(7) 0.3932(15) 0.071(16) Uani 0.230(12) 1 d PU . .
OW1 O -0.0039(9) -0.077(2) 0.4368(4) 0.096(6) Uani 0.50 1 d PU . .
OW2 O 0.1401(8) -0.112(2) 0.4479(5) 0.093(6) Uani 0.50 1 d PU . .

loop_
_atom_site_aniso_label
_atom_site_aniso_U_11
_atom_site_aniso_U_22
_atom_site_aniso_U_33
_atom_site_aniso_U_23
_atom_site_aniso_U_13
_atom_site_aniso_U_12
P1 0.0221(9) 0.0440(15) 0.0379(12) -0.0110(10) 0.0012(8) -0.0051(9)
F1 0.028(2) 0.079(4) 0.080(4) -0.017(3) 0.010(2) 0.014(3)
F2 0.026(2) 0.043(3) 0.066(3) -0.013(2) 0.005(2) 0.005(2)
F3 0.039(3) 0.070(4) 0.120(5) -0.057(4) 0.017(3) -0.018(3)
F4 0.036(3) 0.083(4) 0.074(4) -0.042(3) 0.010(2) -0.024(3)
F5 0.049(3) 0.103(5) 0.068(4) 0.027(3) 0.016(3) 0.025(3)
F6 0.056(3) 0.106(5) 0.038(3) 0.004(3) 0.006(2) 0.001(3)
P2 0.077(2) 0.030(2) 0.048(2) 0.000 0.0076(17) 0.000
F7 0.189(9) 0.055(5) 0.116(6) -0.008(4) -0.043(6) 0.059(5)
F8 0.188(9) 0.128(7) 0.074(5) 0.037(5) 0.056(5) 0.053(7)
F9 0.066(4) 0.048(4) 0.181(8) 0.017(4) -0.013(4) -0.009(3)
P3 0.0220(14) 0.058(3) 0.072(2) 0.000 -0.0164(15) 0.000
F30 0.048(4) 0.051(5) 0.089(6) 0.000 -0.027(4) 0.000
F31 0.048(7) 0.088(10) 0.099(10) -0.057(8) -0.029(7) 0.024(7)
F32 0.051(8) 0.048(7) 0.14(2) -0.029(8) -0.039(13) 0.011(8)
F33 0.112(13) 0.168(19) 0.055(8) -0.033(10) 0.012(9) -0.034(13)
F34 0.024(5) 0.051(8) 0.087(9) 0.015(7) -0.021(6) -0.014(5)
F35 0.025(5) 0.036(7) 0.091(9) 0.010(6) -0.013(6) -0.007(5)
P4 0.031(2) 0.061(4) 0.041(3) -0.013(2) -0.0045(18) 0.005(2)
F41 0.062(6) 0.054(7) 0.074(7) 0.003(5) -0.001(5) 0.015(5)
F42 0.066(9) 0.114(14) 0.078(12) 0.003(10) -0.003(8) -0.001(9)
F43 0.025(4) 0.085(8) 0.070(7) -0.003(6) -0.004(4) 0.023(5)
F44 0.035(5) 0.080(10) 0.067(7) -0.018(6) -0.001(5) -0.004(6)
F45 0.042(5) 0.098(9) 0.055(6) -0.017(5) -0.016(4) 0.006(6)
F46 0.059(7) 0.095(10) 0.058(7) -0.022(6) -0.022(6) 0.012(7)
P5 0.039(3) 0.043(5) 0.057(5) -0.014(4) -0.016(3) 0.019(3)
F51 0.044(8) 0.131(17) 0.142(16) 0.010(13) -0.035(9) 0.006(10)
F55 0.088(13) 0.16(2) 0.094(14) 0.071(13) 0.021(11) -0.018(14)
F53 0.098(14) 0.024(9) 0.136(17) -0.036(9) 0.000(12) -0.002(9)
F54 0.065(8) 0.052(10) 0.112(11) -0.020(8) 0.019(8) 0.011(7)
F52 0.042(6) 0.042(8) 0.063(8) 0.000(6) -0.016(6) 0.008(6)
F56 0.054(8) 0.077(11) 0.061(9) -0.005(8) -0.011(7) 0.017(8)
Ru1 0.0175(2) 0.0167(3) 0.0391(3) 0.0016(3) -0.0089(2) 0.0026(2)
N1 0.019(3) 0.025(4) 0.029(3) -0.002(3) -0.004(2) 0.003(3)
C2 0.019(3) 0.029(4) 0.023(4) -0.003(3) -0.002(3) 0.001(3)
C3 0.026(4) 0.026(5) 0.031(4) -0.009(3) 0.003(3) -0.004(3)
C4 0.015(3) 0.026(4) 0.033(4) -0.003(3) -0.002(3) -0.002(3)
C5 0.019(3) 0.029(5) 0.029(4) 0.003(3) -0.004(3) -0.002(3)
C6 0.022(3) 0.018(4) 0.030(4) -0.005(3) -0.001(3) 0.001(3)
C7 0.026(3) 0.016(4) 0.028(4) -0.005(3) -0.005(3) 0.012(3)
C8 0.018(3) 0.028(5) 0.036(4) -0.001(3) -0.004(3) 0.006(3)
C9 0.021(4) 0.041(5) 0.038(5) 0.004(4) 0.001(3) 0.002(4)
C10 0.029(4) 0.036(5) 0.028(4) 0.001(3) 0.004(3) 0.006(4)
C11 0.031(4) 0.013(4) 0.025(4) 0.000(3) -0.007(3) 0.008(3)
N12 0.027(3) 0.025(4) 0.030(3) -0.001(3) -0.008(3) 0.003(3)
N13 0.021(3) 0.021(4) 0.041(4) -0.009(3) -0.009(3) 0.012(3)
C14 0.030(4) 0.028(5) 0.042(5) -0.012(4) -0.009(3) 0.009(4)
C15 0.020(4) 0.097(8) 0.039(5) -0.019(5) -0.004(4) 0.001(4)
C16 0.024(4) 0.159(12) 0.038(5) -0.022(6) 0.000(4) -0.012(6)
C17 0.016(4) 0.107(9) 0.033(5) -0.009(5) 0.001(3) -0.006(5)
C18 0.019(3) 0.046(5) 0.032(4) -0.014(4) -0.002(3) -0.001(4)
N19 0.019(3) 0.020(4) 0.042(4) 0.009(3) -0.006(3) -0.005(3)
C20 0.025(3) 0.039(5) 0.030(4) 0.001(4) -0.003(3) -0.005(4)
C21 0.020(3) 0.044(6) 0.035(4) 0.007(4) -0.002(3) 0.000(4)
C22 0.016(3) 0.056(6) 0.039(5) 0.012(4) -0.003(3) -0.008(4)
C23 0.023(3) 0.022(5) 0.053(5) 0.016(4) -0.012(3) -0.001(3)
C24 0.022(3) 0.017(4) 0.059(5) 0.007(4) -0.008(3) -0.007(3)
C25 0.019(3) 0.013(4) 0.064(5) 0.004(4) -0.014(3) -0.001(3)
C26 0.029(4) 0.033(5) 0.079(7) 0.013(5) -0.017(4) -0.003(4)
C27 0.029(4) 0.024(5) 0.093(7) 0.001(5) -0.020(4) -0.008(4)
C28 0.035(4) 0.015(5) 0.081(6) -0.011(4) -0.015(4) 0.004(4)
C29 0.021(4) 0.030(5) 0.060(6) 0.002(4) -0.017(4) -0.001(4)
N30 0.009(3) 0.025(4) 0.058(4) 0.005(3) -0.011(3) -0.001(3)
N31 0.015(3) 0.018(4) 0.033(3) 0.002(3) 0.002(2) 0.007(3)
C32 0.015(3) 0.029(5) 0.042(4) 0.004(4) -0.004(3) 0.005(3)
C33 0.027(4) 0.024(5) 0.048(5) -0.009(4) -0.002(3) 0.013(3)
C34 0.038(4) 0.031(6) 0.047(5) -0.014(4) 0.001(4) 0.012(4)
C35 0.020(3) 0.044(6) 0.032(4) -0.003(4) -0.001(3) 0.000(4)
C36 0.012(3) 0.033(5) 0.036(4) 0.003(3) 0.000(3) -0.002(3)
C37 0.021(4) 0.057(6) 0.044(5) 0.022(4) -0.008(3) -0.003(4)
C38 0.022(4) 0.096(8) 0.039(5) 0.027(5) -0.001(4) 0.003(5)
C39 0.040(5) 0.106(9) 0.041(5) 0.027(5) 0.004(4) 0.018(6)
C40 0.038(5) 0.115(10) 0.043(5) 0.033(6) -0.005(4) 0.014(6)
C41 0.041(5) 0.073(8) 0.052(6) 0.025(5) -0.010(4) 0.009(5)
C42 0.023(4) 0.068(7) 0.046(5) 0.013(5) -0.005(4) 0.008(4)
C43 0.029(4) 0.021(4) 0.027(4) -0.001(3) -0.003(3) 0.005(3)
C44 0.022(3) 0.039(5) 0.035(4) 0.005(4) 0.000(3) 0.007(4)
C45 0.022(3) 0.024(5) 0.041(4) 0.010(3) 0.003(3) 0.004(3)
C46 0.028(4) 0.046(6) 0.039(5) 0.012(4) 0.007(3) 0.015(4)
C47 0.038(5) 0.094(8) 0.059(6) 0.046(5) 0.019(4) 0.047(5)
C48 0.051(6) 0.131(10) 0.061(6) 0.050(6) 0.025(5) 0.054(6)
C49 0.034(4) 0.113(9) 0.052(6) 0.044(6) 0.020(4) 0.039(5)
C50 0.027(4) 0.064(7) 0.046(5) 0.021(4) 0.010(4) 0.019(4)
C51 0.036(4) 0.049(5) 0.027(4) 0.011(4) 0.001(3) 0.014(4)
C52 0.025(3) 0.031(5) 0.026(4) -0.001(3) -0.001(3) 0.006(4)
C53 0.021(3) 0.028(5) 0.031(4) 0.005(3) -0.001(3) -0.001(3)
C54 0.022(3) 0.015(4) 0.030(4) 0.000(3) -0.007(3) -0.002(3)
C55 0.023(3) 0.021(4) 0.029(4) -0.003(3) -0.005(3) 0.003(3)
C56 0.024(3) 0.021(5) 0.028(4) -0.003(3) -0.004(3) -0.001(3)
C57 0.025(3) 0.026(4) 0.029(4) 0.000(3) -0.001(3) 0.002(3)
C58 0.029(4) 0.030(5) 0.043(5) 0.007(4) -0.001(4) 0.005(4)
C59 0.023(4) 0.032(5) 0.051(5) 0.007(4) 0.006(4) 0.004(3)
C60 0.029(4) 0.040(5) 0.046(5) 0.009(4) 0.011(3) -0.003(4)
C61 0.028(4) 0.024(5) 0.037(4) 0.005(3) 0.001(3) 0.006(3)
C62 0.020(3) 0.028(5) 0.034(4) 0.000(3) 0.001(3) 0.002(3)
C63 0.024(3) 0.027(5) 0.026(4) -0.003(3) -0.005(3) 0.000(3)
C64 0.023(3) 0.026(5) 0.024(4) 0.002(3) -0.003(3) -0.003(3)
C65 0.022(3) 0.030(5) 0.027(4) 0.003(3) -0.003(3) 0.004(3)
N66 0.022(3) 0.008(3) 0.030(3) 0.001(2) -0.002(2) 0.000(2)
C67 0.027(4) 0.019(4) 0.029(4) -0.005(3) -0.005(3) 0.003(3)
C68 0.025(4) 0.041(5) 0.031(4) 0.004(4) -0.003(3) 0.007(4)
C69 0.035(4) 0.038(5) 0.033(4) 0.008(4) -0.001(3) 0.005(4)
C70 0.032(4) 0.031(5) 0.036(4) 0.005(3) -0.007(3) 0.006(4)
C71 0.026(4) 0.038(5) 0.042(5) 0.000(4) -0.011(3) 0.004(4)
C72 0.021(3) 0.029(5) 0.041(5) 0.003(4) -0.004(3) 0.005(3)
C73 0.064(7) 0.158(14) 0.046(6) 0.032(7) -0.011(5) 0.041(8)
N101 0.045(4) 0.032(5) 0.049(4) 0.006(3) 0.002(4) -0.002(4)
C102 0.038(5) 0.040(6) 0.046(5) 0.003(4) 0.005(4) 0.000(4)
C103 0.071(7) 0.051(7) 0.071(7) -0.006(5) 0.032(6) 0.005(6)
C80 0.12(2) 0.10(2) 0.15(3) 0.01(2) 0.05(2) -0.01(2)
C81 0.20(3) 0.15(3) 0.12(2) 0.06(2) 0.07(2) 0.02(3)
O82 0.074(10) 0.083(13) 0.115(13) -0.014(10) 0.014(10) -0.010(11)
C83 0.056(14) 0.13(3) 0.13(2) -0.010(19) 0.006(14) 0.019(17)
C84 0.062(15) 0.10(2) 0.20(3) -0.02(2) 0.019(19) -0.014(17)
C90 0.107(14) 0.061(12) 0.126(15) 0.010(10) -0.013(12) -0.009(11)
C91 0.048(8) 0.131(17) 0.068(10) 0.010(10) 0.006(8) 0.021(9)
O92 0.087(9) 0.076(9) 0.124(11) 0.017(8) 0.039(9) 0.024(7)
C93 0.093(13) 0.087(15) 0.18(2) 0.025(14) 0.062(14) 0.018(12)
C94 0.071(11) 0.20(2) 0.074(12) 0.022(13) 0.024(9) 0.040(13)
C95 0.044(19) 0.04(2) 0.06(2) -0.009(18) 0.009(17) -0.004(18)
O96 0.017(11) 0.055(19) 0.067(19) -0.035(15) 0.001(13) 0.006(11)
C97 0.03(2) 0.09(3) 0.09(3) -0.01(3) -0.02(2) 0.04(2)
OW1 0.100(12) 0.094(14) 0.092(12) 0.026(10) -0.015(10) 0.003(11)
OW2 0.081(11) 0.069(12) 0.129(14) 0.042(10) 0.008(10) -0.012(10)

loop_
_atom_type_symbol
_atom_type_description
_atom_type_scat_dispersion_real
_atom_type_scat_dispersion_imag
_atom_type_scat_source
C C 0.0181 0.0091 'International Tables Vol C Tables 4.2.6.8 and 6.1.1.4'
H H 0.0000 0.0000 'International Tables Vol C Tables 4.2.6.8 and 6.1.1.4'
N N 0.0311 0.0180 'International Tables Vol C Tables 4.2.6.8 and 6.1.1.4'
F F 0.0727 0.0534 'International Tables Vol C Tables 4.2.6.8 and 6.1.1.4'
P P 0.2955 0.4335 'International Tables Vol C Tables 4.2.6.8 and 6.1.1.4'
O O 0.0492 0.0322 'International Tables Vol C Tables 4.2.6.8 and 6.1.1.4'
Ru Ru 0.0552 3.2960 'International Tables Vol C Tables 4.2.6.8 and 6.1.1.4'

loop_
_geom_angle_atom_site_label_1
_geom_angle_atom_site_label_2
_geom_angle_atom_site_label_3
_geom_angle
_geom_angle_site_symmetry_1
_geom_angle_site_symmetry_3
F6 P1 F3 89.3(4) . .
F6 P1 F5 179.6(4) . .
F3 P1 F5 90.8(4) . .
F6 P1 F4 89.7(3) . .
F3 P1 F4 178.1(4) . .
F5 P1 F4 90.2(4) . .
F6 P1 F1 89.2(3) . .
F3 P1 F1 90.7(3) . .
F5 P1 F1 91.1(3) . .
F4 P1 F1 90.9(3) . .
F6 P1 F2 91.2(3) . .
F3 P1 F2 89.4(3) . .
F5 P1 F2 88.5(3) . .
F4 P1 F2 89.0(3) . .
F1 P1 F2 179.6(3) . .
F8 P2 F8 179.9(7) 2_655 .
F8 P2 F7 91.0(5) 2_655 2_655
F8 P2 F7 89.1(5) . 2_655
F8 P2 F7 89.1(5) 2_655 .
F8 P2 F7 91.0(5) . .
F7 P2 F7 88.4(7) 2_655 .
F8 P2 F9 88.7(4) 2_655 .
F8 P2 F9 91.2(5) . .
F7 P2 F9 179.3(5) 2_655 .
F7 P2 F9 90.9(4) . .
F8 P2 F9 91.2(5) 2_655 2_655
F8 P2 F9 88.7(4) . 2_655
F7 P2 F9 90.9(4) 2_655 2_655
F7 P2 F9 179.3(5) . 2_655
F9 P2 F9 89.8(5) . 2_655
F33 P3 F33 165.8(17) . 2
F33 P3 F32 97.8(10) . 2
F33 P3 F32 67.9(10) 2 2
F33 P3 F32 67.9(10) . .
F33 P3 F32 97.8(10) 2 .
F32 P3 F32 29.9(12) 2 .
F33 P3 F35 88.4(8) . .
F33 P3 F35 90.1(8) 2 .
F32 P3 F35 84.2(10) 2 .
F32 P3 F35 84.1(10) . .
F33 P3 F35 90.1(8) . 2
F33 P3 F35 88.4(8) 2 2
F32 P3 F35 84.1(10) 2 2
F32 P3 F35 84.2(10) . 2
F35 P3 F35 167.9(9) . 2
F33 P3 F31 149.5(7) . 2
F33 P3 F31 34.3(7) 2 2
F32 P3 F31 85.3(8) 2 2
F32 P3 F31 110.7(9) . 2
F35 P3 F31 122.1(6) . 2
F35 P3 F31 59.9(6) 2 2
F33 P3 F31 34.3(7) . .
F33 P3 F31 149.5(7) 2 .
F32 P3 F31 110.7(9) 2 .
F32 P3 F31 85.3(8) . .
F35 P3 F31 59.9(6) . .
F35 P3 F31 122.1(6) 2 .
F31 P3 F31 163.8(11) 2 .
F33 P3 F30 97.1(8) . .
F33 P3 F30 97.1(8) 2 .
F32 P3 F30 165.1(6) 2 .
F32 P3 F30 165.0(6) . .
F35 P3 F30 96.1(4) . .
F35 P3 F30 96.1(4) 2 .
F31 P3 F30 81.9(5) 2 .
F31 P3 F30 81.9(5) . .
F33 P3 F34 60.8(8) . 2
F33 P3 F34 121.1(8) 2 2
F32 P3 F34 104.3(9) 2 2
F32 P3 F34 88.9(9) . 2
F35 P3 F34 148.7(5) . 2
F35 P3 F34 33.9(5) 2 2
F31 P3 F34 88.9(6) 2 2
F31 P3 F34 89.2(6) . 2
F30 P3 F34 83.3(5) . 2
F33 P3 F34 121.1(8) . .
F33 P3 F34 60.8(8) 2 .
F32 P3 F34 88.9(9) 2 .
F32 P3 F34 104.3(10) . .
F35 P3 F34 33.9(5) . .
F35 P3 F34 148.7(5) 2 .
F31 P3 F34 89.2(6) 2 .
F31 P3 F34 88.9(6) . .
F30 P3 F34 83.3(5) . .
F34 P3 F34 166.5(9) 2 .
F33 F31 F35 118.3(18) . .
F33 F31 P3 70.0(11) . .
F35 F31 P3 59.9(6) . .
F32 F32 P3 75.0(6) 2 .
F32 F32 F33 130.3(7) 2 .
P3 F32 F33 55.3(6) . .
F31 F33 P3 75.8(12) . .
F31 F33 F34 124.1(18) . 2
P3 F33 F34 61.8(6) . 2
F31 F33 F32 102.8(18) . .
P3 F33 F32 56.8(7) . .
F34 F33 F32 83.7(11) 2 .
F35 F34 F33 119.6(14) . 2
F35 F34 P3 71.4(9) . .
F33 F34 P3 57.4(6) 2 .
F34 F35 P3 74.7(9) . .
F34 F35 F31 123.9(12) . .
P3 F35 F31 60.2(5) . .
F41 P4 F44 87.1(7) . .
F41 P4 F46 91.6(7) . .
F44 P4 F46 90.9(6) . .
F41 P4 F45 90.4(6) . .
F44 P4 F45 89.1(6) . .
F46 P4 F45 178.0(8) . .
F41 P4 F43 91.6(6) . .
F44 P4 F43 178.0(7) . .
F46 P4 F43 90.8(6) . .
F45 P4 F43 89.3(5) . .
F41 P4 F42 178.8(8) . .
F44 P4 F42 92.5(8) . .
F46 P4 F42 89.5(8) . .
F45 P4 F42 88.5(7) . .
F43 P4 F42 88.7(7) . .
F55 P5 F51 91.1(12) . .
F55 P5 F54 92.5(12) . .
F51 P5 F54 90.2(10) . .
F55 P5 F52 90.6(9) . .
F51 P5 F52 178.0(11) . .
F54 P5 F52 90.8(8) . .
F55 P5 F56 177.9(12) . .
F51 P5 F56 90.7(10) . .
F54 P5 F56 86.6(9) . .
F52 P5 F56 87.5(7) . .
F55 P5 F53 97.1(13) . .
F51 P5 F53 92.3(11) . .
F54 P5 F53 170.0(12) . .
F52 P5 F53 86.5(9) . .
F56 P5 F53 83.7(10) . .
N1 Ru1 N19 176.3(3) . .
N1 Ru1 N13 79.4(2) . .
N19 Ru1 N13 99.0(2) . .
N1 Ru1 N31 97.9(2) . .
N19 Ru1 N31 78.9(2) . .
N13 Ru1 N31 96.6(2) . .
N1 Ru1 N12 78.9(2) . .
N19 Ru1 N12 102.8(2) . .
N13 Ru1 N12 158.2(2) . .
N31 Ru1 N12 89.0(2) . .
N1 Ru1 N30 104.1(2) . .
N19 Ru1 N30 79.0(2) . .
N13 Ru1 N30 87.4(2) . .
N31 Ru1 N30 157.9(2) . .
N12 Ru1 N30 95.4(2) . .
C2 N1 C6 120.5(6) . .
C2 N1 Ru1 119.3(4) . .
C6 N1 Ru1 119.7(4) . .
N1 C2 C3 121.5(6) . .
N1 C2 C18 111.3(6) . .
C3 C2 C18 127.2(6) . .
C2 C3 C4 119.5(7) . .
C2 C3 H3A 120.3 . .
C4 C3 H3A 120.3 . .
C3 C4 C5 118.4(6) . .
C3 C4 C43 120.0(6) . .
C5 C4 C43 121.6(6) . .
C6 C5 C4 119.9(6) . .
C6 C5 H5A 120.0 . .
C4 C5 H5A 120.0 . .
N1 C6 C5 120.2(6) . .
N1 C6 C7 111.8(6) . .
C5 C6 C7 128.1(6) . .
N12 C7 C8 120.4(6) . .
N12 C7 C6 115.4(6) . .
C8 C7 C6 124.1(6) . .
C9 C8 C7 119.9(6) . .
C9 C8 H8A 120.0 . .
C7 C8 H8A 120.0 . .
C8 C9 C10 119.6(7) . .
C8 C9 H9A 120.2 . .
C10 C9 H9A 120.2 . .
C9 C10 C11 119.2(7) . .
C9 C10 H10A 120.4 . .
C11 C10 H10A 120.4 . .
N12 C11 C10 122.0(6) . .
N12 C11 H11A 119.0 . .
C10 C11 H11A 119.0 . .
C11 N12 C7 118.8(6) . .
C11 N12 Ru1 127.5(4) . .
C7 N12 Ru1 113.6(5) . .
C14 N13 C18 118.1(6) . .
C14 N13 Ru1 128.0(5) . .
C18 N13 Ru1 113.6(4) . .
N13 C14 C15 122.5(7) . .
N13 C14 H14A 118.8 . .
C15 C14 H14A 118.8 . .
C16 C15 C14 119.5(7) . .
C16 C15 H15A 120.2 . .
C14 C15 H15A 120.2 . .
C15 C16 C17 119.5(8) . .
C15 C16 H16A 120.3 . .
C17 C16 H16A 120.3 . .
C18 C17 C16 118.8(8) . .
C18 C17 H17A 120.6 . .
C16 C17 H17A 120.6 . .
N13 C18 C17 121.6(6) . .
N13 C18 C2 115.6(6) . .
C17 C18 C2 122.7(7) . .
C20 N19 C24 120.5(6) . .
C20 N19 Ru1 119.9(5) . .
C24 N19 Ru1 119.4(5) . .
N19 C20 C21 120.0(7) . .
N19 C20 C36 111.9(6) . .
C21 C20 C36 128.1(7) . .
C20 C21 C22 120.6(7) . .
C20 C21 H21A 119.7 . .
C22 C21 H21A 119.7 . .
C23 C22 C21 118.4(7) . .
C23 C22 C37 120.6(8) . .
C21 C22 C37 121.0(8) . .
C22 C23 C24 120.0(7) . .
C22 C23 H23A 120.0 . .
C24 C23 H23A 120.0 . .
N19 C24 C23 120.5(7) . .
N19 C24 C25 111.7(6) . .
C23 C24 C25 127.8(7) . .
N30 C25 C26 120.4(7) . .
N30 C25 C24 116.3(7) . .
C26 C25 C24 123.3(7) . .
C25 C26 C27 120.1(8) . .
C25 C26 H26A 120.0 . .
C27 C26 H26A 120.0 . .
C28 C27 C26 118.7(8) . .
C28 C27 H27A 120.6 . .
C26 C27 H27A 120.6 . .
C27 C28 C29 119.7(8) . .
C27 C28 H28A 120.2 . .
C29 C28 H28A 120.2 . .
N30 C29 C28 121.3(7) . .
N30 C29 H29A 119.3 . .
C28 C29 H29A 119.3 . .
C29 N30 C25 119.7(7) . .
C29 N30 Ru1 126.3(5) . .
C25 N30 Ru1 113.5(5) . .
C32 N31 C36 118.9(6) . .
C32 N31 Ru1 126.5(5) . .
C36 N31 Ru1 114.3(4) . .
N31 C32 C33 122.1(7) . .
N31 C32 H32A 118.9 . .
C33 C32 H32A 118.9 . .
C34 C33 C32 119.4(7) . .
C34 C33 H33A 120.3 . .
C32 C33 H33A 120.3 . .
C33 C34 C35 119.4(7) . .
C33 C34 H34A 120.3 . .
C35 C34 H34A 120.3 . .
C36 C35 C34 119.0(7) . .
C36 C35 H35A 120.5 . .
C34 C35 H35A 120.5 . .
N31 C36 C35 121.2(7) . .
N31 C36 C20 114.8(6) . .
C35 C36 C20 124.0(6) . .
C38 C37 C42 117.6(7) . .
C38 C37 C22 121.3(7) . .
C42 C37 C22 121.0(8) . .
C39 C38 C37 121.6(8) . .
C39 C38 H38A 119.2 . .
C37 C38 H38A 119.2 . .
C38 C39 C40 119.7(9) . .
C38 C39 H39A 120.1 . .
C40 C39 H39A 120.1 . .
C41 C40 C39 118.7(8) . .
C41 C40 C73 121.4(9) . .
C39 C40 C73 119.7(9) . .
C40 C41 C42 122.0(9) . .
C40 C41 H41A 119.0 . .
C42 C41 H41A 119.0 . .
C41 C42 C37 120.3(8) . .
C41 C42 H42A 119.9 . .
C37 C42 H42A 119.9 . .
C44 C43 C64 117.2(6) . .
C44 C43 C4 120.4(6) . .
C64 C43 C4 122.2(6) . .
C43 C44 C45 123.0(6) . .
C43 C44 H44A 118.5 . .
C45 C44 H44A 118.5 . .
C44 C45 C65 118.0(6) . .
C44 C45 C46 121.1(6) . .
C65 C45 C46 120.9(6) . .
C51 C46 C47 118.4(7) . .
C51 C46 C45 119.0(6) . .
C47 C46 C45 122.6(7) . .
C48 C47 C46 120.4(8) . .
C48 C47 H47A 119.8 . .
C46 C47 H47A 119.8 . .
C47 C48 C49 121.2(8) . .
C47 C48 H48A 119.4 . .
C49 C48 H48A 119.4 . .
C48 C49 C50 119.5(8) . .
C48 C49 H49A 120.3 . .
C50 C49 H49A 120.3 . .
C49 C50 C51 121.2(7) . .
C49 C50 H50A 119.4 . .
C51 C50 H50A 119.4 . .
C46 C51 C50 119.2(7) . .
C46 C51 C52 120.1(6) . .
C50 C51 C52 120.7(7) . .
C53 C52 N66 119.2(6) . .
C53 C52 C51 120.7(6) . .
N66 C52 C51 120.0(6) . .
C54 C53 C52 123.2(6) . .
C54 C53 H53A 118.4 . .
C52 C53 H53A 118.4 . .
C53 C54 C55 116.1(6) . .
C53 C54 C67 121.6(6) . .
C55 C54 C67 122.3(6) . .
C56 C55 C54 122.9(6) . .
C56 C55 H55A 118.6 . .
C54 C55 H55A 118.6 . .
C55 C56 N66 119.3(6) . .
C55 C56 C57 120.8(6) . .
N66 C56 C57 119.9(6) . .
C62 C57 C58 118.8(6) . .
C62 C57 C56 120.7(6) . .
C58 C57 C56 120.5(6) . .
C59 C58 C57 121.1(7) . .
C59 C58 H58A 119.5 . .
C57 C58 H58A 119.5 . .
C58 C59 C60 120.6(7) . .
C58 C59 H59A 119.7 . .
C60 C59 H59A 119.7 . .
C61 C60 C59 119.1(7) . .
C61 C60 H60A 120.5 . .
C59 C60 H60A 120.5 . .
C60 C61 C62 121.2(7) . .
C60 C61 H61A 119.4 . .
C62 C61 H61A 119.4 . .
C57 C62 C61 119.2(6) . .
C57 C62 C63 118.8(6) . .
C61 C62 C63 122.0(6) . .
C64 C63 C65 117.7(6) . .
C64 C63 C62 121.7(6) . .
C65 C63 C62 120.6(6) . .
C63 C64 C43 123.2(6) . .
C63 C64 H64A 118.4 . .
C43 C64 H64A 118.4 . .
C45 C65 C63 120.8(6) . .
C45 C65 N66 119.4(6) . .
C63 C65 N66 119.7(6) . .
C52 N66 C56 119.3(5) . .
C52 N66 C65 120.6(5) . .
C56 N66 C65 120.1(5) . .
C68 C67 C72 117.9(6) . .
C68 C67 C54 120.7(6) . .
C72 C67 C54 121.4(6) . .
C69 C68 C67 121.2(7) . .
C69 C68 H68A 119.4 . .
C67 C68 H68A 119.4 . .
C68 C69 C70 119.7(7) . .
C68 C69 H69A 120.1 . .
C70 C69 H69A 120.1 . .
C69 C70 C71 119.8(7) . .
C69 C70 H70A 120.1 . .
C71 C70 H70A 120.1 . .
C72 C71 C70 120.4(7) . .
C72 C71 H71A 119.8 . .
C70 C71 H71A 119.8 . .
C71 C72 C67 121.0(7) . .
C71 C72 H72A 119.5 . .
C67 C72 H72A 119.5 . .
C40 C73 H73A 109.5 . .
C40 C73 H73B 109.5 . .
H73A C73 H73B 109.5 . .
C40 C73 H73C 109.5 . .
H73A C73 H73C 109.5 . .
H73B C73 H73C 109.5 . .
N101 C102 C103 178.0(10) . .
C102 C103 H10B 109.5 . .
C102 C103 H10C 109.5 . .
H10B C103 H10C 109.5 . .
C102 C103 H10D 109.5 . .
H10B C103 H10D 109.5 . .
H10C C103 H10D 109.5 . .
C84 C80 C81 118(4) 3_556 .
C84 C80 C83 56(2) 3_556 3_556
C81 C80 C83 95(2) . 3_556
O82 C81 C80 112(3) . .
O82 C81 O82 44.9(14) . 3_556
C80 C81 O82 85(2) . 3_556
O82 O82 C83 122(2) 3_556 .
O82 O82 C81 83(2) 3_556 .
C83 O82 C81 114(2) . .
O82 O82 C81 52.4(14) 3_556 3_556
C83 O82 C81 93.2(18) . 3_556
C81 O82 C81 135.1(14) . 3_556
O82 C83 C84 105(2) . .
O82 C83 C80 87.0(17) . 3_556
C84 C83 C80 35.5(17) . 3_556
C80 C84 C83 89(3) 3_556 .
C97 C91 C90 148(4) . .
C97 C91 O92 46(2) . .
C90 C91 O92 110.3(15) . .
O96 O92 C97 123(4) . .
O96 O92 C93 80(2) . .
C97 O92 C93 69(4) . .
O96 O92 C91 153(3) . .
C97 O92 C91 51(3) . .
C93 O92 C91 114.1(17) . .
O92 C93 C94 101.8(19) . .
O92 C93 C97 43(2) . .
C94 C93 C97 137(3) . .
O92 C93 O96 37.0(12) . .
C94 C93 O96 66.9(19) . .
C97 C93 O96 71(3) . .
C93 C94 C95 146(3) . .
C93 C94 O96 60.3(14) . .
C95 C94 O96 86(2) . .
O92 O96 C93 62.5(17) . .
O92 O96 C94 112(3) . .
C93 O96 C94 52.7(13) . .
O92 O96 C97 30(2) . .
C93 O96 C97 51(2) . .
C94 O96 C97 103(3) . .
O92 C97 C91 83(4) . .
O92 C97 C93 68(3) . .
C91 C97 C93 139(4) . .
O92 C97 O96 27(2) . .
C91 C97 O96 106(4) . .
C93 C97 O96 58(2) . .

loop_
_geom_bond_atom_site_label_1
_geom_bond_atom_site_label_2
_geom_bond_distance
_geom_bond_site_symmetry_2
P1 F6 1.567(6) .
P1 F3 1.572(6) .
P1 F5 1.575(6) .
P1 F4 1.582(5) .
P1 F1 1.585(5) .
P1 F2 1.610(5) .
P2 F8 1.551(6) 2_655
P2 F8 1.551(6) .
P2 F7 1.561(7) 2_655
P2 F7 1.561(7) .
P2 F9 1.587(7) .
P2 F9 1.587(7) 2_655
P3 F33 1.553(12) .
P3 F33 1.553(12) 2
P3 F32 1.582(11) 2
P3 F32 1.582(11) .
P3 F35 1.598(9) .
P3 F35 1.598(9) 2
P3 F31 1.603(12) 2
P3 F31 1.603(12) .
P3 F30 1.613(8) .
P3 F34 1.626(10) 2
P3 F34 1.626(10) .
F31 F33 0.93(2) .
F31 F35 1.597(18) .
F32 F32 0.82(3) 2
F32 F33 1.75(2) .
F33 F34 1.610(19) 2
F34 F35 0.941(14) .
F34 F33 1.611(19) 2
P4 F41 1.571(10) .
P4 F44 1.587(10) .
P4 F46 1.584(9) .
P4 F45 1.586(9) .
P4 F43 1.587(8) .
P4 F42 1.608(12) .
P5 F55 1.568(13) .
P5 F51 1.571(12) .
P5 F54 1.575(12) .
P5 F52 1.581(10) .
P5 F56 1.580(13) .
P5 F53 1.593(13) .
Ru1 N1 1.968(5) .
Ru1 N19 1.975(6) .
Ru1 N13 2.067(6) .
Ru1 N31 2.067(6) .
Ru1 N12 2.074(6) .
Ru1 N30 2.070(6) .
N1 C2 1.361(9) .
N1 C6 1.369(8) .
C2 C3 1.368(9) .
C2 C18 1.486(9) .
C3 C4 1.406(9) .
C3 H3A 0.9300 .
C4 C5 1.412(9) .
C4 C43 1.473(9) .
C5 C6 1.379(9) .
C5 H5A 0.9300 .
C6 C7 1.470(9) .
C7 N12 1.381(8) .
C7 C8 1.388(9) .
C8 C9 1.366(10) .
C8 H8A 0.9300 .
C9 C10 1.380(10) .
C9 H9A 0.9300 .
C10 C11 1.384(9) .
C10 H10A 0.9300 .
C11 N12 1.339(9) .
C11 H11A 0.9300 .
N13 C14 1.351(8) .
N13 C18 1.358(9) .
C14 C15 1.364(11) .
C14 H14A 0.9300 .
C15 C16 1.361(12) .
C15 H15A 0.9300 .
C16 C17 1.389(10) .
C16 H16A 0.9300 .
C17 C18 1.379(10) .
C17 H17A 0.9300 .
N19 C20 1.359(9) .
N19 C24 1.361(9) .
C20 C21 1.378(9) .
C20 C36 1.484(10) .
C21 C22 1.393(11) .
C21 H21A 0.9300 .
C22 C23 1.385(11) .
C22 C37 1.483(10) .
C23 C24 1.381(10) .
C23 H23A 0.9300 .
C24 C25 1.467(11) .
C25 N30 1.363(9) .
C25 C26 1.394(11) .
C26 C27 1.382(12) .
C26 H26A 0.9300 .
C27 C28 1.379(11) .
C27 H27A 0.9300 .
C28 C29 1.395(11) .
C28 H28A 0.9300 .
C29 N30 1.343(10) .
C29 H29A 0.9300 .
N31 C32 1.319(9) .
N31 C36 1.378(8) .
C32 C33 1.388(10) .
C32 H32A 0.9300 .
C33 C34 1.365(10) .
C33 H33A 0.9300 .
C34 C35 1.390(10) .
C34 H34A 0.9300 .
C35 C36 1.371(10) .
C35 H35A 0.9300 .
C37 C38 1.393(11) .
C37 C42 1.408(11) .
C38 C39 1.392(11) .
C38 H38A 0.9300 .
C39 C40 1.399(12) .
C39 H39A 0.9300 .
C40 C41 1.371(12) .
C40 C73 1.514(12) .
C41 C42 1.378(10) .
C41 H41A 0.9300 .
C42 H42A 0.9300 .
C43 C44 1.387(9) .
C43 C64 1.391(9) .
C44 C45 1.397(9) .
C44 H44A 0.9300 .
C45 C65 1.407(9) .
C45 C46 1.446(10) .
C46 C51 1.397(11) .
C46 C47 1.427(10) .
C47 C48 1.357(11) .
C47 H47A 0.9300 .
C48 C49 1.377(11) .
C48 H48A 0.9300 .
C49 C50 1.375(10) .
C49 H49A 0.9300 .
C50 C51 1.402(10) .
C50 H50A 0.9300 .
C51 C52 1.452(9) .
C52 C53 1.387(9) .
C52 N66 1.394(8) .
C53 C54 1.382(9) .
C53 H53A 0.9300 .
C54 C55 1.399(9) .
C54 C67 1.484(9) .
C55 C56 1.381(9) .
C55 H55A 0.9300 .
C56 N66 1.399(8) .
C56 C57 1.458(9) .
C57 C62 1.384(10) .
C57 C58 1.411(9) .
C58 C59 1.364(10) .
C58 H58A 0.9300 .
C59 C60 1.384(10) .
C59 H59A 0.9300 .
C60 C61 1.381(10) .
C60 H60A 0.9300 .
C61 C62 1.407(9) .
C61 H61A 0.9300 .
C62 C63 1.455(9) .
C63 C64 1.395(9) .
C63 C65 1.415(9) .
C64 H64A 0.9300 .
C65 N66 1.426(8) .
C67 C68 1.392(10) .
C67 C72 1.412(9) .
C68 C69 1.384(10) .
C68 H68A 0.9300 .
C69 C70 1.387(10) .
C69 H69A 0.9300 .
C70 C71 1.391(10) .
C70 H70A 0.9300 .
C71 C72 1.364(10) .
C71 H71A 0.9300 .
C72 H72A 0.9300 .
C73 H73A 0.9600 .
C73 H73B 0.9600 .
C73 H73C 0.9600 .
N101 C102 1.137(10) .
C102 C103 1.494(12) .
C103 H10B 0.9600 .
C103 H10C 0.9600 .
C103 H10D 0.9600 .
C80 C84 1.06(4) 3_556
C80 C81 1.51(2) .
C80 C83 1.83(4) 3_556
C81 O82 1.51(2) .
C81 O82 1.89(4) 3_556
O82 O82 1.34(3) 3_556
O82 C83 1.50(2) .
O82 C81 1.89(4) 3_556
C83 C84 1.51(2) .
C83 C80 1.83(4) 3_556
C84 C80 1.06(4) 3_556
C90 C91 1.36(2) .
C91 C97 1.15(6) .
C91 O92 1.465(17) .
O92 O96 0.98(3) .
O92 C97 1.06(4) .
O92 C93 1.447(19) .
C93 C94 1.47(2) .
C93 C97 1.46(6) .
C93 O96 1.61(3) .
C94 C95 1.50(4) .
C94 O96 1.70(4) .
O96 C97 1.80(6) .
